data_1519480
loop_
_publ_author_name
'Shaw, Robert. A.'
'Davies, David B.'
'Coles, Simon J.'
'Hursthouse, Michael B.'

_publ_section_title
;
 C12H16ClF8N4O4P3
;
_journal_name_full 'Crystal Structure Report Archive'
_journal_page_first 873
_journal_year 2002
_chemical_formula_sum 'C12 H16 Cl F8 N4 O4 P3'
_chemical_formula_weight 560.65
_space_group_IT_number 36
_symmetry_cell_setting orthorhombic
_symmetry_space_group_name_Hall 'C 2c -2'
_symmetry_space_group_name_H-M 'C m c 21'
_atom_sites_solution_hydrogens geom
_atom_sites_solution_primary direct
_atom_sites_solution_secondary difmap
_cell_angle_alpha 90.00
_cell_angle_beta 90.00
_cell_angle_gamma 90.00
_cell_formula_units_Z 4
_cell_length_a 20.1599(10)
_cell_length_b 11.7656(6)
_cell_length_c 8.7964(5)
_cell_measurement_reflns_used 6314
_cell_measurement_temperature 150(2)
_cell_measurement_theta_max 23.24
_cell_measurement_theta_min 5.11
_cell_volume 2086.45(19)
_computing_cell_refinement 'DENZO and COLLECT'
_computing_data_collection
;
'DENZO (Otwinowski and Minor, 1997) & COLLECT (Hooft, 1998) '
;
_computing_data_reduction 'DENZO and COLLECT'
_computing_publication_material SHELXL-97
_computing_structure_refinement 'SHELXL-97 (Sheldrick, 2008)'
_computing_structure_solution 'SHELXS-97 (Sheldrick, 2008)'
_diffrn_ambient_temperature 150(2)
_diffrn_measured_fraction_theta_full 0.992
_diffrn_measured_fraction_theta_max 0.992
_diffrn_measurement_device_type 'Enraf Nonius KappaCCD area detector'
_diffrn_measurement_method '\w and \f scans to fill Ewald sphere'
_diffrn_radiation_monochromator graphite
_diffrn_radiation_source 'Enraf Nonius FR591 rotating anode'
_diffrn_radiation_type MoK\a
_diffrn_radiation_wavelength 0.71073
_diffrn_reflns_av_R_equivalents 0.0488
_diffrn_reflns_av_sigmaI/netI 0.0605
_diffrn_reflns_limit_h_max 21
_diffrn_reflns_limit_h_min -25
_diffrn_reflns_limit_k_max 13
_diffrn_reflns_limit_k_min -15
_diffrn_reflns_limit_l_max 10
_diffrn_reflns_limit_l_min -11
_diffrn_reflns_number 6431
_diffrn_reflns_theta_full 27.44
_diffrn_reflns_theta_max 27.44
_diffrn_reflns_theta_min 3.06
_exptl_absorpt_coefficient_mu 0.513
_exptl_absorpt_correction_T_max 0.9848
_exptl_absorpt_correction_T_min 0.9410
_exptl_absorpt_correction_type multi-scan
_exptl_absorpt_process_details 'SORTAV Blessing (1997)'
_exptl_crystal_colour colourless
_exptl_crystal_density_diffrn 1.785
_exptl_crystal_density_method 'not measured'
_exptl_crystal_description plate
_exptl_crystal_F_000 1128
_exptl_crystal_size_max 0.12
_exptl_crystal_size_mid 0.10
_exptl_crystal_size_min 0.03
_refine_diff_density_max 0.405
_refine_diff_density_min -0.394
_refine_diff_density_rms 0.072
_refine_ls_goodness_of_fit_ref 1.010
_refine_ls_matrix_type full
_refine_ls_number_parameters 152
_refine_ls_number_reflns 2027
_refine_ls_number_restraints 7
_refine_ls_restrained_S_all 1.008
_refine_ls_R_factor_all 0.0568
_refine_ls_R_factor_gt 0.0413
_refine_ls_shift/su_max 0.009
_refine_ls_shift/su_mean 0.001
_refine_ls_structure_factor_coef Fsqd
_refine_ls_weighting_details 'calc w=1/[\s^2^(Fo^2^)+(0.0569P)^2^+0.8327P] where P=(Fo^2^+2Fc^2^)/3'
_refine_ls_weighting_scheme calc
_refine_ls_wR_factor_gt 0.0967
_refine_ls_wR_factor_ref 0.1053
_reflns_number_gt 1689
_reflns_number_total 2027
_reflns_threshold_expression >2sigma(I)
_cod_data_source_file eCrystal-873.cif
_cod_data_source_block s92
_cod_depositor_comments
;
Citation :
Shaw, Robert. A. and Davies, David B. and Coles, Simon J. and 
Hursthouse, Michael B. (2002) 
University of Southampton, Crystal Structure Report Archive. 
(doi:10.5258/ecrystals/873)

More at:
http://ecrystals.chem.soton.ac.uk/873/

The following automatic conversions were performed:

'_symmetry_cell_setting' value 'Orthorhombic' changed to
'orthorhombic' according to the built-in table from CIF Core
dictionary named 'cif_core.dic' version 2.4.1 from 2010-06-29.

Automatic conversion script
Id: cif_fix_values 3271 2015-04-21 07:52:19Z andrius 
;
_cod_original_sg_symbol_H-M Cmc2(1)
_cod_database_code 1519480

loop_
_symmetry_equiv_pos_as_xyz
'x, y, z'
'-x, -y, z+1/2'
'x, -y, z+1/2'
'-x, y, z'
'x+1/2, y+1/2, z'
'-x+1/2, -y+1/2, z+1/2'
'x+1/2, -y+1/2, z+1/2'
'-x+1/2, y+1/2, z'

loop_
_atom_site_label
_atom_site_type_symbol
_atom_site_fract_x
_atom_site_fract_y
_atom_site_fract_z
_atom_site_U_iso_or_equiv
_atom_site_adp_type
_atom_site_occupancy
_atom_site_symmetry_multiplicity
_atom_site_calc_flag
_atom_site_refinement_flags
_atom_site_disorder_assembly
_atom_site_disorder_group
C1 C 0.32313(18) 0.3044(3) 0.0739(5) 0.0351(9) Uani 1 1 d . . .
H1A H 0.3106 0.3856 0.0693 0.042 Uiso 1 1 calc R . .
H1B H 0.3099 0.2743 0.1746 0.042 Uiso 1 1 calc R . .
C2 C 0.28800(19) 0.2399(4) -0.0492(5) 0.0383(10) Uani 1 1 d . . .
C3 C 0.2924(2) 0.1094(4) -0.0412(5) 0.0388(9) Uani 1 1 d . . .
C4 C 0.3617(2) 0.0597(4) -0.0248(5) 0.0397(10) Uani 1 1 d . . .
H4A H 0.3603 -0.0239 -0.0376 0.048 Uiso 1 1 calc R . .
H4B H 0.3915 0.0918 -0.1033 0.048 Uiso 1 1 calc R . .
C5 C 0.4400(2) 0.3824(4) 0.5967(5) 0.0515(12) Uani 1 1 d . . .
H5A H 0.4090 0.4261 0.5320 0.062 Uiso 1 1 calc R . .
H5B H 0.4169 0.3142 0.6359 0.062 Uiso 1 1 calc R . .
C6 C 0.4646(3) 0.4525(8) 0.7218(10) 0.120(3) Uani 1 1 d U . .
H6A H 0.4481 0.5313 0.7103 0.143 Uiso 1 1 calc R . .
H6B H 0.4481 0.4222 0.8197 0.143 Uiso 1 1 calc R . .
N1 N 0.5000 0.1850(4) 0.0591(6) 0.0330(11) Uani 1 2 d S . .
N2 N 0.43235(15) 0.2200(3) 0.3215(4) 0.0341(8) Uani 1 1 d . . .
N3 N 0.5000 0.3500(4) 0.5101(5) 0.0357(11) Uani 1 2 d S . .
F1 F 0.31260(13) 0.2711(2) -0.1881(3) 0.0503(7) Uani 1 1 d . . .
F2 F 0.22297(11) 0.2698(2) -0.0499(3) 0.0493(7) Uani 1 1 d . . .
F3 F 0.25367(11) 0.0764(2) 0.0765(3) 0.0478(6) Uani 1 1 d . . .
F4 F 0.26478(13) 0.0653(2) -0.1695(3) 0.0580(8) Uani 1 1 d . . .
P1 P 0.43196(4) 0.19687(8) 0.14557(13) 0.0286(2) Uani 1 1 d . . .
P2 P 0.5000 0.23338(11) 0.41213(16) 0.0290(3) Uani 1 2 d S . .
Cl1 Cl 0.5000 0.10720(12) 0.57319(19) 0.0451(4) Uani 1 2 d S . .
O1 O 0.39320(12) 0.2930(2) 0.0549(3) 0.0353(7) Uani 1 1 d . . .
O2 O 0.38542(11) 0.0882(2) 0.1241(3) 0.0337(6) Uani 1 1 d . . .

loop_
_atom_site_aniso_label
_atom_site_aniso_U_11
_atom_site_aniso_U_22
_atom_site_aniso_U_33
_atom_site_aniso_U_23
_atom_site_aniso_U_13
_atom_site_aniso_U_12
C1 0.0263(18) 0.038(2) 0.041(2) 0.0013(19) -0.0023(18) 0.0097(15)
C2 0.0278(19) 0.052(3) 0.035(2) 0.004(2) 0.0012(18) 0.0086(17)
C3 0.033(2) 0.050(2) 0.033(2) -0.003(2) -0.0081(18) -0.0024(17)
C4 0.036(2) 0.039(2) 0.044(3) -0.011(2) -0.0087(19) 0.0044(17)
C5 0.064(3) 0.050(3) 0.040(3) -0.004(2) 0.015(2) 0.011(2)
C6 0.115(5) 0.150(7) 0.093(5) -0.080(6) -0.026(4) 0.046(5)
N1 0.021(2) 0.043(3) 0.035(3) -0.012(2) 0.000 0.000
N2 0.0231(16) 0.046(2) 0.0334(19) -0.0105(16) 0.0007(15) 0.0012(12)
N3 0.043(3) 0.031(3) 0.033(3) -0.005(2) 0.000 0.000
F1 0.0487(16) 0.0656(18) 0.0366(14) 0.0086(12) 0.0010(13) 0.0088(12)
F2 0.0292(12) 0.0628(15) 0.0558(15) -0.0022(14) -0.0066(12) 0.0130(10)
F3 0.0335(12) 0.0502(14) 0.0598(17) 0.0116(14) -0.0035(13) -0.0082(10)
F4 0.0534(16) 0.0661(18) 0.0545(17) -0.0173(14) -0.0244(14) 0.0072(12)
P1 0.0212(4) 0.0308(5) 0.0337(5) -0.0034(5) -0.0011(5) 0.0006(3)
P2 0.0275(6) 0.0287(7) 0.0307(8) -0.0027(6) 0.000 0.000
Cl1 0.0482(8) 0.0313(7) 0.0557(9) 0.0112(7) 0.000 0.000
O1 0.0265(13) 0.0391(15) 0.0404(17) 0.0029(13) -0.0026(12) 0.0015(10)
O2 0.0251(12) 0.0355(15) 0.0406(16) -0.0025(13) -0.0070(12) 0.0003(10)

loop_
_atom_type_symbol
_atom_type_description
_atom_type_scat_dispersion_real
_atom_type_scat_dispersion_imag
_atom_type_scat_source
C C 0.0033 0.0016 'International Tables Vol C Tables 4.2.6.8 and 6.1.1.4'
H H 0.0000 0.0000 'International Tables Vol C Tables 4.2.6.8 and 6.1.1.4'
N N 0.0061 0.0033 'International Tables Vol C Tables 4.2.6.8 and 6.1.1.4'
F F 0.0171 0.0103 'International Tables Vol C Tables 4.2.6.8 and 6.1.1.4'
P P 0.1023 0.0942 'International Tables Vol C Tables 4.2.6.8 and 6.1.1.4'
Cl Cl 0.1484 0.1585 'International Tables Vol C Tables 4.2.6.8 and 6.1.1.4'
O O 0.0106 0.0060 'International Tables Vol C Tables 4.2.6.8 and 6.1.1.4'

loop_
_geom_angle_atom_site_label_1
_geom_angle_atom_site_label_2
_geom_angle_atom_site_label_3
_geom_angle
_geom_angle_site_symmetry_1
_geom_angle_site_symmetry_3
O1 C1 C2 109.6(3) . .
O1 C1 H1A 109.8 . .
C2 C1 H1A 109.8 . .
O1 C1 H1B 109.8 . .
C2 C1 H1B 109.8 . .
H1A C1 H1B 108.2 . .
F2 C2 F1 106.1(3) . .
F2 C2 C1 109.2(3) . .
F1 C2 C1 109.7(3) . .
F2 C2 C3 108.3(3) . .
F1 C2 C3 106.7(3) . .
C1 C2 C3 116.4(3) . .
F3 C3 F4 106.8(3) . .
F3 C3 C4 110.3(3) . .
F4 C3 C4 107.9(3) . .
F3 C3 C2 106.8(3) . .
F4 C3 C2 108.6(3) . .
C4 C3 C2 116.1(3) . .
O2 C4 C3 107.6(3) . .
O2 C4 H4A 110.2 . .
C3 C4 H4A 110.2 . .
O2 C4 H4B 110.2 . .
C3 C4 H4B 110.2 . .
H4A C4 H4B 108.5 . .
C6 C5 N3 104.9(4) . .
C6 C5 H5A 110.8 . .
N3 C5 H5A 110.8 . .
C6 C5 H5B 110.8 . .
N3 C5 H5B 110.8 . .
H5A C5 H5B 108.9 . .
C6 C6 C5 109.8(3) 4_655 .
C6 C6 H6A 109.7 4_655 .
C5 C6 H6A 109.7 . .
C6 C6 H6B 109.7 4_655 .
C5 C6 H6B 109.7 . .
H6A C6 H6B 108.2 . .
P1 N1 P1 121.2(3) . 4_655
P1 N2 P2 121.1(2) . .
C5 N3 C5 109.6(5) 4_655 .
C5 N3 P2 119.5(3) 4_655 .
C5 N3 P2 119.5(3) . .
N2 P1 N1 119.1(2) . .
N2 P1 O1 111.94(17) . .
N1 P1 O1 104.4(2) . .
N2 P1 O2 104.97(17) . .
N1 P1 O2 112.53(18) . .
O1 P1 O2 102.79(14) . .
N2 P2 N2 118.4(3) . 4_655
N2 P2 N3 110.55(14) . .
N2 P2 N3 110.55(14) 4_655 .
N2 P2 Cl1 105.96(14) . .
N2 P2 Cl1 105.96(14) 4_655 .
N3 P2 Cl1 104.21(19) . .
C1 O1 P1 119.6(3) . .
C4 O2 P1 119.4(3) . .

loop_
_geom_bond_atom_site_label_1
_geom_bond_atom_site_label_2
_geom_bond_distance
_geom_bond_site_symmetry_2
C1 O1 1.429(4) .
C1 C2 1.500(6) .
C1 H1A 0.9900 .
C1 H1B 0.9900 .
C2 F2 1.357(4) .
C2 F1 1.368(5) .
C2 C3 1.540(6) .
C3 F3 1.353(5) .
C3 F4 1.360(5) .
C3 C4 1.522(6) .
C4 O2 1.434(5) .
C4 H4A 0.9900 .
C4 H4B 0.9900 .
C5 C6 1.462(8) .
C5 N3 1.479(5) .
C5 H5A 0.9900 .
C5 H5B 0.9900 .
C6 C6 1.426(13) 4_655
C6 H6A 0.9900 .
C6 H6B 0.9900 .
N1 P1 1.575(3) .
N1 P1 1.575(3) 4_655
N2 P1 1.571(4) .
N2 P2 1.588(3) .
N3 C5 1.479(5) 4_655
N3 P2 1.620(5) .
P1 O1 1.589(3) .
P1 O2 1.597(3) .
P2 N2 1.588(3) 4_655
P2 Cl1 2.052(2) .

loop_
_geom_torsion_atom_site_label_1
_geom_torsion_atom_site_label_2
_geom_torsion_atom_site_label_3
_geom_torsion_atom_site_label_4
_geom_torsion
_geom_torsion_site_symmetry_1
_geom_torsion_site_symmetry_2
_geom_torsion_site_symmetry_3
_geom_torsion_site_symmetry_4
O1 C1 C2 F2 -167.4(3) . . . .
O1 C1 C2 F1 -51.6(4) . . . .
O1 C1 C2 C3 69.7(5) . . . .
F2 C2 C3 F3 -51.2(4) . . . .
F1 C2 C3 F3 -165.0(3) . . . .
C1 C2 C3 F3 72.1(4) . . . .
F2 C2 C3 F4 63.6(4) . . . .
F1 C2 C3 F4 -50.2(4) . . . .
C1 C2 C3 F4 -173.0(3) . . . .
F2 C2 C3 C4 -174.6(3) . . . .
F1 C2 C3 C4 71.6(4) . . . .
C1 C2 C3 C4 -51.3(5) . . . .
F3 C3 C4 O2 -52.5(4) . . . .
F4 C3 C4 O2 -168.8(3) . . . .
C2 C3 C4 O2 69.1(5) . . . .
N3 C5 C6 C6 -6.1(5) . . . 4_655
C6 C5 N3 C5 10.0(8) . . . 4_655
C6 C5 N3 P2 153.4(5) . . . .
P2 N2 P1 N1 1.0(4) . . . .
P2 N2 P1 O1 -121.2(2) . . . .
P2 N2 P1 O2 128.1(2) . . . .
P1 N1 P1 N2 -0.5(4) 4_655 . . .
P1 N1 P1 O1 125.3(3) 4_655 . . .
P1 N1 P1 O2 -124.0(3) 4_655 . . .
P1 N2 P2 N2 -1.4(4) . . . 4_655
P1 N2 P2 N3 127.6(3) . . . .
P1 N2 P2 Cl1 -120.1(2) . . . .
C5 N3 P2 N2 -176.6(4) 4_655 . . .
C5 N3 P2 N2 43.5(4) . . . .
C5 N3 P2 N2 -43.5(4) 4_655 . . 4_655
C5 N3 P2 N2 176.6(4) . . . 4_655
C5 N3 P2 Cl1 69.9(4) 4_655 . . .
C5 N3 P2 Cl1 -69.9(4) . . . .
C2 C1 O1 P1 -94.9(4) . . . .
N2 P1 O1 C1 -67.3(3) . . . .
N1 P1 O1 C1 162.5(3) . . . .
O2 P1 O1 C1 44.9(3) . . . .
C3 C4 O2 P1 -96.5(3) . . . .
N2 P1 O2 C4 165.5(3) . . . .
N1 P1 O2 C4 -63.5(3) . . . .
O1 P1 O2 C4 48.3(3) . . . .
